data_1562532
loop_
_publ_author_name
'Spektor, Kristina'
'Tran, Dung Trung'
'Leinenweber, Kurt'
'H\"aussermann, Ulrich'

_publ_section_title
;
 Transformation of rutile to TiO2-II in a high pressure hydrothermal
 environment
;
_journal_name_full 'Journal of Solid State Chemistry'
_journal_page_first 209
_journal_page_last 216
_journal_paper_doi 10.1016/j.jssc.2013.08.018
_journal_volume 206
_journal_year 2013
_chemical_formula_moiety 'O2 Ti'
_chemical_formula_structural 'Ti O2'
_chemical_formula_sum 'O2 Ti'
_chemical_formula_weight 79.88
_chemical_name_systematic
; 
'Titanium Dioxide - II'
;
_space_group_IT_number 60
_space_group_name_Hall '-P 2n 2ab'
_space_group_name_H-M_alt 'P b c n'
_symmetry_cell_setting orthorhombic
_symmetry_Int_Tables_number 60
_symmetry_space_group_name_Hall '-P 2n 2ab'
_symmetry_space_group_name_H-M 'P b c n'
_cell_angle_alpha 90.00000
_cell_angle_beta 90.00000
_cell_angle_gamma 90.00000
_cell_formula_units_Z 4
_cell_length_a 4.53370(2)
_cell_length_b 5.49959(3)
_cell_length_c 4.90370(2)
_cell_measurement_temperature 293
_cell_volume 122.2664(10)
_computing_data_collection 'X'Pert Data Collector'
_computing_molecular_graphics Diamond
_computing_publication_material 'FULLPROF, PLATON'
_computing_structure_refinement FULLPROF
_computing_structure_solution 'EVA Database'
_diffrn_ambient_temperature 293
_diffrn_detector PIXCEL
_diffrn_measurement_device_type 'PANalytical X'Pert Pro Alpha-1'
_diffrn_radiation_monochromator Ge
_diffrn_radiation_probe x-ray
_diffrn_radiation_type 'Cu K\a 1'
_diffrn_radiation_wavelength 1.540590
_diffrn_source_target Cu
_exptl_crystal_density_diffrn 4.341
_exptl_crystal_density_method 'not measured'
_pd_char_colour white
_pd_instr_location ' ?'
_pd_meas_2theta_range_inc 0.013000
_pd_meas_2theta_range_max 109.99200
_pd_meas_2theta_range_min 5.00400
_pd_meas_number_of_points 8077
_pd_meas_scan_method cont
_pd_prep_pressure 6000000
_pd_prep_temperature 650
_pd_proc_2theta_range_inc 0.013000
_pd_proc_2theta_range_max 109.9491
_pd_proc_2theta_range_min 4.9611
_pd_proc_info_excluded_regions '0.00 - 20.00 2Theta'
_pd_proc_ls_background_function "'Linear interpolation between 89 points'"
_pd_proc_ls_pref_orient_corr ' no'
_pd_proc_ls_profile_function
; 7
 (Thompson-Cox-Hastings pseudo-Voigt function convoluted with 
 axial divergence asymmetry function: J. Appl. Cryst. 
 (1994). 27, 892)
;
_pd_proc_ls_prof_R_factor 3.4145
_pd_proc_ls_prof_wR_expected 3.9614
_pd_proc_ls_prof_wR_factor 4.6378
_pd_proc_wavelength 1.540590
_pd_spec_mounting ' '
_pd_spec_mount_mode reflection
_refine_ls_number_parameters 19
_refine_ls_number_reflns 156
_refine_ls_number_restraints 0
_refine_ls_R_I_factor 2.7199
_cod_data_source_file JSSC-2013-206-209.cif
_cod_data_source_block tio2ii
_cod_depositor_comments
;
The following automatic conversions were performed:

data item '_symmetry_cell_setting' value 'Orthorhombic' was changed
to 'orthorhombic' in accordance with the built-in table derived from
the CIF Core dictionary named 'cif_core.dic' version 2.4.5 last
updated on 2014-11-21.

Automatic conversion script
Id: cif_fix_values 8369 2020-08-20 11:38:08Z andrius 
;
_cod_original_cell_volume 122.2664(11)
_cod_original_formula_sum 'O2 Ti1'
_cod_database_code 1562532
_pd_proc_ls_prof_cr_factor 8.7396
_pd_proc_ls_prof_cwr_factor 8.1932
_pd_proc_ls_prof_cwr_expected 6.9983
_pd_proc_ls_prof_chi2 1.3706
_pd_proc_ls_prof_echi2 1.4928

loop_
_symmetry_equiv_pos_site_id
_symmetry_equiv_pos_as_xyz
1 x,y,z
2 1/2-x,1/2-y,1/2+z
3 1/2+x,1/2-y,-z
4 -x,y,1/2-z
5 -x,-y,-z
6 1/2+x,1/2+y,1/2-z
7 1/2-x,1/2+y,z
8 x,-y,1/2+z

loop_
_atom_site_label
_atom_site_fract_x
_atom_site_fract_y
_atom_site_fract_z
_atom_site_B_iso_or_equiv
_atom_site_occupancy
_atom_site_adp_type
_atom_site_type_symbol
Ti 0.00000 0.17216(7) 0.25000 0.291(18) 0.50000 Biso Ti+4
O 0.2692(2) 0.38242(16) 0.41807(17) 0.754(31) 1.00000 Biso O-2

loop_
_atom_type_symbol
_atom_type_scat_Cromer_Mann_a1
_atom_type_scat_Cromer_Mann_b1
_atom_type_scat_Cromer_Mann_a2
_atom_type_scat_Cromer_Mann_b2
_atom_type_scat_Cromer_Mann_a3
_atom_type_scat_Cromer_Mann_b3
_atom_type_scat_Cromer_Mann_a4
_atom_type_scat_Cromer_Mann_b4
_atom_type_scat_Cromer_Mann_c
_atom_type_scat_dispersion_real
_atom_type_scat_dispersion_imag
_atom_type_scat_source
ti+4 19.51140 0.17885 8.23473 6.67018 2.01341 -0.29263 1.52080 12.94640 -13.28000 0.18900 1.80700 International_Tables_for_Crystallography_Vol.C(1991)_Tables_6.1.1.4_and_6.1.1.5
o-2 4.75800 7.83100 3.63700 30.05000 0.00000 0.00000 0.00000 0.00000 1.59400 0.04700 0.03200 International_Tables_for_Crystallography_Vol.C(1991)_Tables_6.1.1.4_and_6.1.1.5

loop_
_geom_angle_atom_site_label_1
_geom_angle_atom_site_label_2
_geom_angle_atom_site_label_3
_geom_angle
_geom_angle_site_symmetry_1
_geom_angle_site_symmetry_2
_geom_angle_site_symmetry_3
_geom_angle_publ_flag
O1 Ti1 O1 96.44(4) . . 2_554 yes
O1 Ti1 O1 94.42(4) . . 3_456 yes
O1 Ti1 O1 103.72(4) . . 4_555 yes
O1 Ti1 O1 167.66(4) . . 6_445 yes
O1 Ti1 O1 88.32(4) . . 7_545 yes
O1 Ti1 O1 162.37(4) 2_554 . 3_456 yes
O1 Ti1 O1 94.42(4) 2_554 . 4_555 yes
O1 Ti1 O1 79.73(4) 2_554 . 6_445 yes
O1 Ti1 O1 86.73(4) 2_554 . 7_545 yes
O1 Ti1 O1 96.44(4) 3_456 . 4_555 yes
O1 Ti1 O1 86.73(4) 3_456 . 6_445 yes
O1 Ti1 O1 79.73(4) 3_456 . 7_545 yes
O1 Ti1 O1 88.32(4) 4_555 . 6_445 yes
O1 Ti1 O1 167.66(4) 4_555 . 7_545 yes
O1 Ti1 O1 79.79(4) 6_445 . 7_545 yes
Ti1 O1 Ti1 28.28(5) . . 2_555 yes
Ti1 O1 Ti1 128.87(4) . . 6_555 yes
Ti1 O1 Ti1 100.27(4) 2_555 . 6_555 yes

loop_
_geom_bond_atom_site_label_1
_geom_bond_atom_site_label_2
_geom_bond_distance
_geom_bond_site_symmetry_1
_geom_bond_site_symmetry_2
_geom_bond_publ_flag
Ti1 O1 1.8724(9) . . yes
Ti1 O1 1.9582(9) . 2_554 yes
Ti1 O1 1.9582(9) . 3_456 yes
Ti1 O1 1.8724(9) . 4_555 yes
Ti1 O1 2.0768(9) . 6_445 yes
Ti1 O1 2.0768(9) . 7_545 yes
